data_7004056
loop_
_publ_author_name
'Hasan, Kamrul'
'Fowler, Candace'
'Kwong, Philip'
'Crane, Angela K.'
'Collins, Julie L.'
'Kozak, Christoper M.'

_publ_section_title
;
 Synthesis and structure of iron(iii) diamine-bis(phenolate) complexes
;
_journal_issue 22
_journal_name_full 'Dalton Transactions'
_journal_page_first 2991
_journal_page_last 2998
_journal_paper_doi 10.1039/B802274G
_journal_year 2008
_chemical_formula_sum 'C30 H38 Cl Fe N2 O2'
_chemical_formula_weight 549.92
_chemical_name_systematic
;
?
;
_space_group_IT_number 2
_symmetry_cell_setting triclinic
_symmetry_space_group_name_Hall '-P 1'
_symmetry_space_group_name_H-M 'P -1'
_atom_sites_solution_hydrogens geom
_atom_sites_solution_primary direct
_atom_sites_solution_secondary difmap
_audit_creation_method SHELXL-97
_cell_angle_alpha 67.583(4)
_cell_angle_beta 83.809(5)
_cell_angle_gamma 78.145(5)
_cell_formula_units_Z 2
_cell_length_a 9.0384(5)
_cell_length_b 12.5782(4)
_cell_length_c 13.4162(6)
_cell_measurement_reflns_used 6776
_cell_measurement_temperature 153(2)
_cell_measurement_theta_max 30.5
_cell_measurement_theta_min 2.6
_cell_volume 1379.18(12)
_computing_cell_refinement 'CrystalClear (Rigaku/MSC Inc., 2005)'
_computing_data_collection 'CrystalClear (Rigaku/MSC Inc., 2005)'
_computing_data_reduction 'CrystalClear (Rigaku/MSC Inc., 2005)'
_computing_molecular_graphics 'CrystalStructure 3.7.0'
_computing_publication_material 'CrystalStructure 3.7.0'
_computing_structure_refinement 'SHELXL-97 (Sheldrick, 1997)'
_computing_structure_solution 'SHELXS-97 (Sheldrick, 1990)'
_diffrn_ambient_temperature 153(2)
_diffrn_detector_area_resol_mean 14.63
_diffrn_measured_fraction_theta_full 0.986
_diffrn_measured_fraction_theta_max 0.986
_diffrn_measurement_device_type 'Rigaku Saturn'
_diffrn_measurement_method \w
_diffrn_radiation_monochromator graphite
_diffrn_radiation_source 'fine-focus sealed tube'
_diffrn_radiation_type MoK\a
_diffrn_radiation_wavelength 0.71070
_diffrn_reflns_av_R_equivalents 0.0191
_diffrn_reflns_av_sigmaI/netI 0.0298
_diffrn_reflns_limit_h_max 11
_diffrn_reflns_limit_h_min -11
_diffrn_reflns_limit_k_max 15
_diffrn_reflns_limit_k_min -13
_diffrn_reflns_limit_l_max 16
_diffrn_reflns_limit_l_min -15
_diffrn_reflns_number 11430
_diffrn_reflns_theta_full 26.50
_diffrn_reflns_theta_max 26.50
_diffrn_reflns_theta_min 2.65
_exptl_absorpt_coefficient_mu 0.673
_exptl_absorpt_correction_T_max 0.8783
_exptl_absorpt_correction_T_min 0.8132
_exptl_absorpt_correction_type numerical
_exptl_crystal_colour brown
_exptl_crystal_density_diffrn 1.324
_exptl_crystal_density_method 'not measured'
_exptl_crystal_description block
_exptl_crystal_F_000 582
_exptl_crystal_size_max 0.42
_exptl_crystal_size_mid 0.30
_exptl_crystal_size_min 0.22
_refine_diff_density_max 0.311
_refine_diff_density_min -0.397
_refine_diff_density_rms 0.059
_refine_ls_extinction_method none
_refine_ls_goodness_of_fit_ref 1.052
_refine_ls_hydrogen_treatment mixed
_refine_ls_matrix_type full
_refine_ls_number_parameters 326
_refine_ls_number_reflns 5640
_refine_ls_number_restraints 0
_refine_ls_restrained_S_all 1.052
_refine_ls_R_factor_all 0.0430
_refine_ls_R_factor_gt 0.0399
_refine_ls_shift/su_max 0.001
_refine_ls_shift/su_mean 0.000
_refine_ls_structure_factor_coef Fsqd
_refine_ls_weighting_details 'calc w=1/[\s^2^(Fo^2^)+(0.0476P)^2^+1.0258P] where P=(Fo^2^+2Fc^2^)/3'
_refine_ls_weighting_scheme calc
_refine_ls_wR_factor_gt 0.1000
_refine_ls_wR_factor_ref 0.1025
_reflns_number_gt 5261
_reflns_number_total 5640
_reflns_threshold_expression >2sigma(I)
_cod_data_source_file B802274G.txt
_cod_data_source_block shelxl
_cod_depositor_comments
;
The following automatic conversions were performed:
'_exptl_absorpt_correction_type' value 'Numerical' changed to 'numerical'
according to '/home/saulius/struct/CIF-dictionaries/cif_core.dic'
dictionary named 'cif_core.dic' version 2.4.1 from 2010-06-29.

Automatic conversion script
Id: cif_fix_enum 1527 2010-12-29 10:47:43Z saulius 
;
_cod_original_cell_volume 1379.18(11)
_cod_database_code 7004056

loop_
_symmetry_equiv_pos_as_xyz
'x, y, z'
'-x, -y, -z'

loop_
_atom_site_label
_atom_site_type_symbol
_atom_site_fract_x
_atom_site_fract_y
_atom_site_fract_z
_atom_site_U_iso_or_equiv
_atom_site_adp_type
_atom_site_occupancy
_atom_site_symmetry_multiplicity
_atom_site_calc_flag
_atom_site_refinement_flags
_atom_site_disorder_assembly
_atom_site_disorder_group
Fe1 Fe 0.70354(3) 0.71260(2) 0.11604(2) 0.02055(10) Uani 1 1 d . . .
Cl1 Cl 0.94619(6) 0.68294(5) 0.04951(5) 0.03424(14) Uani 1 1 d . . .
O1 O 0.72636(15) 0.59508(12) 0.25071(11) 0.0241(3) Uani 1 1 d . . .
O2 O 0.69763(15) 0.86437(12) 0.10914(11) 0.0225(3) Uani 1 1 d . . .
N1 N 0.45136(17) 0.73483(14) 0.15655(12) 0.0192(3) Uani 1 1 d . . .
N2 N 0.6073(2) 0.68169(16) -0.00737(14) 0.0274(4) Uani 1 1 d . . .
C1 C 0.4199(2) 0.68650(17) 0.27507(15) 0.0207(4) Uani 1 1 d . . .
H1 H 0.3091 0.6982 0.2888 0.025 Uiso 1 1 calc R . .
H2 H 0.4621 0.7311 0.3086 0.025 Uiso 1 1 calc R . .
C2 C 0.4844(2) 0.55894(17) 0.32858(14) 0.0193(4) Uani 1 1 d . . .
C3 C 0.3931(2) 0.48175(17) 0.39525(15) 0.0210(4) Uani 1 1 d . . .
H3 H 0.2876 0.5087 0.4013 0.025 Uiso 1 1 calc R . .
C4 C 0.4538(2) 0.36567(18) 0.45326(15) 0.0222(4) Uani 1 1 d . . .
C5 C 0.6086(2) 0.32913(17) 0.44289(15) 0.0223(4) Uani 1 1 d . . .
H4 H 0.6506 0.2501 0.4828 0.027 Uiso 1 1 calc R . .
C6 C 0.7056(2) 0.40272(17) 0.37679(15) 0.0204(4) Uani 1 1 d . . .
C7 C 0.6401(2) 0.51937(17) 0.31741(15) 0.0193(4) Uani 1 1 d . . .
C8 C 0.3546(2) 0.28327(19) 0.52785(17) 0.0289(5) Uani 1 1 d . . .
H5 H 0.2856 0.3228 0.5696 0.035 Uiso 1 1 calc R . .
H6 H 0.4180 0.2141 0.5771 0.035 Uiso 1 1 calc R . .
H7 H 0.2959 0.2594 0.4853 0.035 Uiso 1 1 calc R . .
C9 C 0.8770(2) 0.35929(18) 0.36992(17) 0.0253(4) Uani 1 1 d . . .
C10 C 0.9227(2) 0.2325(2) 0.44818(18) 0.0326(5) Uani 1 1 d . . .
H8 H 0.8719 0.2230 0.5186 0.039 Uiso 1 1 calc R . .
H9 H 1.0325 0.2145 0.4562 0.039 Uiso 1 1 calc R . .
H10 H 0.8928 0.1793 0.4196 0.039 Uiso 1 1 calc R . .
C11 C 0.9241(2) 0.3633(2) 0.25508(18) 0.0335(5) Uani 1 1 d . . .
H11 H 0.9219 0.4447 0.2062 0.040 Uiso 1 1 calc R . .
H12 H 0.8537 0.3291 0.2308 0.040 Uiso 1 1 calc R . .
H13 H 1.0267 0.3188 0.2551 0.040 Uiso 1 1 calc R . .
C12 C 0.9632(3) 0.4352(2) 0.3999(2) 0.0386(6) Uani 1 1 d . . .
H14 H 0.9198 0.5179 0.3632 0.046 Uiso 1 1 calc R . .
H15 H 1.0699 0.4210 0.3776 0.046 Uiso 1 1 calc R . .
H16 H 0.9549 0.4154 0.4782 0.046 Uiso 1 1 calc R . .
C13 C 0.3920(2) 0.86403(17) 0.11178(16) 0.0236(4) Uani 1 1 d . . .
H17 H 0.4213 0.8964 0.0342 0.028 Uiso 1 1 calc R . .
H18 H 0.2801 0.8780 0.1183 0.028 Uiso 1 1 calc R . .
C14 C 0.4524(2) 0.92553(17) 0.17006(16) 0.0222(4) Uani 1 1 d . . .
C15 C 0.3570(2) 0.98028(18) 0.23176(18) 0.0274(4) Uani 1 1 d . . .
H19 H 0.2510 0.9834 0.2327 0.033 Uiso 1 1 calc R . .
C16 C 0.4139(2) 1.03011(19) 0.29166(18) 0.0296(5) Uani 1 1 d . . .
C17 C 0.5695(2) 1.02740(18) 0.28602(17) 0.0263(4) Uani 1 1 d . . .
H20 H 0.6086 1.0636 0.3255 0.032 Uiso 1 1 calc R . .
C18 C 0.6706(2) 0.97431(17) 0.22551(15) 0.0214(4) Uani 1 1 d . . .
C19 C 0.6094(2) 0.92111(16) 0.16779(15) 0.0199(4) Uani 1 1 d . . .
C20 C 0.3115(3) 1.0821(2) 0.3649(2) 0.0435(6) Uani 1 1 d . . .
H21 H 0.3569 1.1417 0.3746 0.052 Uiso 1 1 calc R . .
H22 H 0.2987 1.0203 0.4352 0.052 Uiso 1 1 calc R . .
H23 H 0.2127 1.1179 0.3324 0.052 Uiso 1 1 calc R . .
C21 C 0.8417(2) 0.97294(18) 0.22281(16) 0.0233(4) Uani 1 1 d . . .
C22 C 0.9314(2) 0.84711(19) 0.26116(19) 0.0312(5) Uani 1 1 d . . .
H24 H 0.8827 0.7987 0.3269 0.037 Uiso 1 1 calc R . .
H25 H 1.0351 0.8474 0.2762 0.037 Uiso 1 1 calc R . .
H26 H 0.9337 0.8152 0.2047 0.037 Uiso 1 1 calc R . .
C23 C 0.8801(3) 1.0315(2) 0.2954(2) 0.0388(6) Uani 1 1 d . . .
H27 H 0.8092 1.1052 0.2835 0.047 Uiso 1 1 calc R . .
H28 H 0.9835 1.0472 0.2782 0.047 Uiso 1 1 calc R . .
H29 H 0.8722 0.9796 0.3711 0.047 Uiso 1 1 calc R . .
C24 C 0.8932(3) 1.0402(2) 0.10713(18) 0.0328(5) Uani 1 1 d . . .
H30 H 0.8541 1.1239 0.0883 0.039 Uiso 1 1 calc R . .
H31 H 0.8545 1.0129 0.0574 0.039 Uiso 1 1 calc R . .
H32 H 1.0040 1.0270 0.1017 0.039 Uiso 1 1 calc R . .
C25 C 0.3776(2) 0.67658(18) 0.10387(16) 0.0240(4) Uani 1 1 d . . .
H33 H 0.2726 0.7187 0.0872 0.029 Uiso 1 1 calc R . .
H34 H 0.3729 0.5958 0.1543 0.029 Uiso 1 1 calc R . .
C26 C 0.4601(2) 0.67297(18) 0.00199(16) 0.0250(4) Uani 1 1 d . . .
C27 C 0.3897(3) 0.65292(19) -0.07467(17) 0.0309(5) Uani 1 1 d . . .
H35 H 0.2851 0.6485 -0.0667 0.037 Uiso 1 1 calc R . .
C28 C 0.4738(3) 0.6395(2) -0.16235(18) 0.0369(5) Uani 1 1 d . . .
H36 H 0.4279 0.6261 -0.2159 0.044 Uiso 1 1 calc R . .
C29 C 0.6252(3) 0.6459(2) -0.17148(19) 0.0401(6) Uani 1 1 d . . .
H37 H 0.6854 0.6352 -0.2306 0.048 Uiso 1 1 calc R . .
C30 C 0.6884(3) 0.6679(2) -0.09393(18) 0.0369(5) Uani 1 1 d . . .
H38 H 0.7925 0.6737 -0.1015 0.044 Uiso 1 1 calc R . .

loop_
_atom_site_aniso_label
_atom_site_aniso_U_11
_atom_site_aniso_U_22
_atom_site_aniso_U_33
_atom_site_aniso_U_23
_atom_site_aniso_U_13
_atom_site_aniso_U_12
Fe1 0.02101(16) 0.02265(17) 0.02039(16) -0.00969(12) 0.00184(11) -0.00697(11)
Cl1 0.0265(3) 0.0418(3) 0.0394(3) -0.0211(3) 0.0115(2) -0.0114(2)
O1 0.0193(7) 0.0255(7) 0.0251(7) -0.0059(6) 0.0005(5) -0.0064(5)
O2 0.0230(7) 0.0242(7) 0.0227(7) -0.0105(6) 0.0023(5) -0.0074(6)
N1 0.0202(8) 0.0180(8) 0.0191(8) -0.0057(6) -0.0018(6) -0.0046(6)
N2 0.0323(9) 0.0326(10) 0.0226(9) -0.0135(7) 0.0020(7) -0.0120(8)
C1 0.0201(9) 0.0221(10) 0.0191(9) -0.0074(7) 0.0005(7) -0.0030(7)
C2 0.0214(9) 0.0213(10) 0.0158(8) -0.0073(7) -0.0020(7) -0.0036(7)
C3 0.0194(9) 0.0255(10) 0.0196(9) -0.0097(8) -0.0004(7) -0.0049(7)
C4 0.0263(10) 0.0249(10) 0.0175(9) -0.0076(8) -0.0015(7) -0.0087(8)
C5 0.0272(10) 0.0217(10) 0.0183(9) -0.0074(7) -0.0055(7) -0.0023(8)
C6 0.0207(9) 0.0252(10) 0.0186(9) -0.0117(8) -0.0051(7) -0.0017(7)
C7 0.0202(9) 0.0227(10) 0.0177(9) -0.0094(7) -0.0005(7) -0.0059(7)
C8 0.0293(11) 0.0285(11) 0.0263(10) -0.0043(9) -0.0019(8) -0.0103(9)
C9 0.0194(9) 0.0276(11) 0.0297(10) -0.0132(9) -0.0041(8) 0.0009(8)
C10 0.0285(11) 0.0315(12) 0.0345(12) -0.0126(10) -0.0071(9) 0.0060(9)
C11 0.0272(11) 0.0372(13) 0.0330(12) -0.0145(10) 0.0035(9) 0.0017(9)
C12 0.0245(11) 0.0392(13) 0.0580(16) -0.0235(12) -0.0149(10) -0.0004(9)
C13 0.0230(9) 0.0203(10) 0.0247(10) -0.0045(8) -0.0046(7) -0.0032(7)
C14 0.0220(9) 0.0176(9) 0.0238(9) -0.0038(7) -0.0034(7) -0.0030(7)
C15 0.0210(9) 0.0232(10) 0.0368(12) -0.0105(9) -0.0008(8) -0.0024(8)
C16 0.0282(11) 0.0244(11) 0.0362(12) -0.0138(9) 0.0042(9) -0.0025(8)
C17 0.0306(11) 0.0227(10) 0.0275(10) -0.0108(8) 0.0001(8) -0.0065(8)
C18 0.0244(9) 0.0182(9) 0.0209(9) -0.0048(7) -0.0007(7) -0.0069(7)
C19 0.0229(9) 0.0163(9) 0.0187(9) -0.0041(7) 0.0002(7) -0.0046(7)
C20 0.0381(13) 0.0439(15) 0.0576(16) -0.0330(13) 0.0117(12) -0.0055(11)
C21 0.0225(10) 0.0245(10) 0.0255(10) -0.0108(8) -0.0001(8) -0.0074(8)
C22 0.0241(10) 0.0293(12) 0.0383(12) -0.0093(9) -0.0078(9) -0.0031(9)
C23 0.0307(12) 0.0508(15) 0.0492(14) -0.0315(12) -0.0011(10) -0.0127(11)
C24 0.0298(11) 0.0345(12) 0.0309(11) -0.0057(9) 0.0017(9) -0.0126(9)
C25 0.0252(10) 0.0264(10) 0.0230(10) -0.0089(8) -0.0044(8) -0.0087(8)
C26 0.0324(11) 0.0214(10) 0.0232(10) -0.0082(8) -0.0047(8) -0.0073(8)
C27 0.0385(12) 0.0262(11) 0.0302(11) -0.0107(9) -0.0109(9) -0.0050(9)
C28 0.0544(15) 0.0339(13) 0.0290(11) -0.0162(10) -0.0103(10) -0.0086(11)
C29 0.0547(15) 0.0460(15) 0.0288(12) -0.0220(11) 0.0049(10) -0.0161(12)
C30 0.0434(13) 0.0471(14) 0.0300(12) -0.0222(11) 0.0082(10) -0.0187(11)

loop_
_atom_type_symbol
_atom_type_description
_atom_type_scat_dispersion_real
_atom_type_scat_dispersion_imag
_atom_type_scat_source
C C 0.0033 0.0016 'International Tables Vol C Tables 4.2.6.8 and 6.1.1.4'
H H 0.0000 0.0000 'International Tables Vol C Tables 4.2.6.8 and 6.1.1.4'
Cl Cl 0.1484 0.1585 'International Tables Vol C Tables 4.2.6.8 and 6.1.1.4'
Fe Fe 0.3463 0.8444 'International Tables Vol C Tables 4.2.6.8 and 6.1.1.4'
N N 0.0061 0.0033 'International Tables Vol C Tables 4.2.6.8 and 6.1.1.4'
O O 0.0106 0.0060 'International Tables Vol C Tables 4.2.6.8 and 6.1.1.4'

loop_
_geom_angle_atom_site_label_1
_geom_angle_atom_site_label_2
_geom_angle_atom_site_label_3
_geom_angle
_geom_angle_site_symmetry_1
_geom_angle_site_symmetry_3
_geom_angle_publ_flag
O1 Fe1 O2 116.70(6) . . ?
O1 Fe1 N2 118.53(7) . . ?
O2 Fe1 N2 120.91(7) . . ?
O1 Fe1 N1 86.49(6) . . ?
O2 Fe1 N1 88.46(6) . . ?
N2 Fe1 N1 75.67(6) . . ?
O1 Fe1 Cl1 98.67(5) . . ?
O2 Fe1 Cl1 97.21(4) . . ?
N2 Fe1 Cl1 93.89(5) . . ?
N1 Fe1 Cl1 169.55(4) . . ?
C7 O1 Fe1 135.20(12) . . ?
C19 O2 Fe1 128.34(12) . . ?
C25 N1 C1 109.57(15) . . ?
C25 N1 C13 109.39(15) . . ?
C1 N1 C13 110.07(15) . . ?
C25 N1 Fe1 109.95(11) . . ?
C1 N1 Fe1 111.64(11) . . ?
C13 N1 Fe1 106.16(11) . . ?
C26 N2 C30 117.93(19) . . ?
C26 N2 Fe1 118.92(13) . . ?
C30 N2 Fe1 123.14(15) . . ?
N1 C1 C2 114.04(15) . . ?
C3 C2 C7 119.91(18) . . ?
C3 C2 C1 120.32(17) . . ?
C7 C2 C1 119.60(17) . . ?
C2 C3 C4 121.04(18) . . ?
C5 C4 C3 118.05(18) . . ?
C5 C4 C8 121.20(18) . . ?
C3 C4 C8 120.72(18) . . ?
C4 C5 C6 123.35(18) . . ?
C5 C6 C7 117.21(17) . . ?
C5 C6 C9 121.58(17) . . ?
C7 C6 C9 121.20(18) . . ?
O1 C7 C2 119.02(17) . . ?
O1 C7 C6 120.58(17) . . ?
C2 C7 C6 120.39(17) . . ?
C12 C9 C10 107.51(18) . . ?
C12 C9 C11 110.18(19) . . ?
C10 C9 C11 107.76(18) . . ?
C12 C9 C6 110.01(17) . . ?
C10 C9 C6 111.57(17) . . ?
C11 C9 C6 109.76(16) . . ?
C14 C13 N1 111.36(15) . . ?
C15 C14 C19 119.76(19) . . ?
C15 C14 C13 121.09(18) . . ?
C19 C14 C13 119.02(17) . . ?
C16 C15 C14 121.16(19) . . ?
C15 C16 C17 118.11(19) . . ?
C15 C16 C20 121.2(2) . . ?
C17 C16 C20 120.7(2) . . ?
C18 C17 C16 123.4(2) . . ?
C17 C18 C19 117.07(18) . . ?
C17 C18 C21 121.29(18) . . ?
C19 C18 C21 121.63(17) . . ?
O2 C19 C14 117.61(17) . . ?
O2 C19 C18 121.93(17) . . ?
C14 C19 C18 120.46(17) . . ?
C23 C21 C24 108.08(18) . . ?
C23 C21 C22 107.62(18) . . ?
C24 C21 C22 109.28(17) . . ?
C23 C21 C18 111.59(17) . . ?
C24 C21 C18 108.97(16) . . ?
C22 C21 C18 111.23(16) . . ?
N1 C25 C26 112.12(16) . . ?
N2 C26 C27 122.27(19) . . ?
N2 C26 C25 116.59(17) . . ?
C27 C26 C25 120.98(19) . . ?
C28 C27 C26 119.0(2) . . ?
C29 C28 C27 119.2(2) . . ?
C28 C29 C30 119.3(2) . . ?
N2 C30 C29 122.3(2) . . ?

loop_
_geom_bond_atom_site_label_1
_geom_bond_atom_site_label_2
_geom_bond_distance
_geom_bond_site_symmetry_2
_geom_bond_publ_flag
Fe1 O1 1.8467(14) . ?
Fe1 O2 1.8655(14) . ?
Fe1 N2 2.1421(17) . ?
Fe1 N1 2.2706(15) . ?
Fe1 Cl1 2.2894(6) . ?
O1 C7 1.349(2) . ?
O2 C19 1.350(2) . ?
N1 C25 1.476(2) . ?
N1 C1 1.488(2) . ?
N1 C13 1.502(2) . ?
N2 C26 1.347(3) . ?
N2 C30 1.354(3) . ?
C1 C2 1.502(3) . ?
C2 C3 1.390(3) . ?
C2 C7 1.405(3) . ?
C3 C4 1.391(3) . ?
C4 C5 1.390(3) . ?
C4 C8 1.509(3) . ?
C5 C6 1.397(3) . ?
C6 C7 1.411(3) . ?
C6 C9 1.538(3) . ?
C9 C12 1.533(3) . ?
C9 C10 1.537(3) . ?
C9 C11 1.538(3) . ?
C13 C14 1.495(3) . ?
C14 C15 1.393(3) . ?
C14 C19 1.406(3) . ?
C15 C16 1.382(3) . ?
C16 C17 1.394(3) . ?
C16 C20 1.515(3) . ?
C17 C18 1.394(3) . ?
C18 C19 1.412(3) . ?
C18 C21 1.540(3) . ?
C21 C23 1.529(3) . ?
C21 C24 1.532(3) . ?
C21 C22 1.539(3) . ?
C25 C26 1.497(3) . ?
C26 C27 1.390(3) . ?
C27 C28 1.377(3) . ?
C28 C29 1.377(4) . ?
C29 C30 1.378(3) . ?
